data_4125356
loop_
_publ_author_name
'Metrano, Anthony J.'
'Abascal, Nadia C.'
'Mercado, Brandon Q.'
'Paulson, Eric K.'
'Hurtley, Anna E.'
'Miller, Scott J.'

_publ_section_title
;
 Diversity of Secondary Structure in Catalytic Peptides with
 \b-Turn-Biased Sequences.
;
_journal_issue 1
_journal_name_full 'Journal of the American Chemical Society'
_journal_page_first 492
_journal_page_last 516
_journal_paper_doi 10.1021/jacs.6b11348
_journal_volume 139
_journal_year 2017
_chemical_absolute_configuration ad
_chemical_formula_moiety 'C28 H49 N5 O7'
_chemical_formula_sum 'C28 H49 N5 O7'
_chemical_formula_weight 567.72
_space_group_crystal_system monoclinic
_space_group_IT_number 4
_space_group_name_Hall 'P 2yb'
_space_group_name_H-M_alt 'P 1 21 1'
_symmetry_space_group_name_Hall 'P 2yb'
_symmetry_space_group_name_H-M 'P 1 21 1'
_atom_sites_solution_hydrogens mixed
_atom_sites_solution_primary direct
_atom_sites_solution_secondary difmap
_audit_creation_method SHELXL-2014/7
_cell_angle_alpha 90
_cell_angle_beta 91.257(3)
_cell_angle_gamma 90
_cell_formula_units_Z 4
_cell_length_a 11.7165(8)
_cell_length_b 16.9463(12)
_cell_length_c 16.0776(11)
_cell_measurement_reflns_used 683
_cell_measurement_temperature 93(2)
_cell_measurement_theta_max 68.3
_cell_measurement_theta_min 2.6
_cell_volume 3191.5(4)
_computing_cell_refinement 'CrystalClear-SM Expert 2.0 r15 (Rigaku, 2011)'
_computing_data_collection 'CrystalClear-SM Expert 2.0 r15 (Rigaku, 2011)'
_computing_data_reduction 'CrystalClear-SM Expert 2.0 r15 (Rigaku, 2011)'
_computing_molecular_graphics
; 
Dolomanov, O.V.; Bourhis, L.J.; Gildea, R.J.; Howard, J.A.K.; Puschmann, H., 
OLEX2: A complete structure solution, refinement and analysis program 
(2009). J. Appl. Cryst., 42, 339-341. 
;
_computing_publication_material 'CIFTAB-2013/2 (Sheldrick, 2014)'
_computing_structure_refinement 'SHELXL-2014/7 (Sheldrick, 2014)'
_computing_structure_solution 'SHELXT-2014/5 (Sheldrick, 2014)'
_diffrn_ambient_temperature 93(2)
_diffrn_detector_area_resol_mean 22.2
_diffrn_measured_fraction_theta_full 0.999
_diffrn_measured_fraction_theta_max 0.990
_diffrn_measurement_device_type 'Rigaku Saturn 944+ CCD'
_diffrn_measurement_method \w
_diffrn_radiation_type CuK\a
_diffrn_radiation_wavelength 1.54178
_diffrn_reflns_av_R_equivalents 0.0900
_diffrn_reflns_av_unetI/netI 0.0391
_diffrn_reflns_Laue_measured_fraction_full 0.999
_diffrn_reflns_Laue_measured_fraction_max 0.990
_diffrn_reflns_limit_h_max 14
_diffrn_reflns_limit_h_min -14
_diffrn_reflns_limit_k_max 19
_diffrn_reflns_limit_k_min -20
_diffrn_reflns_limit_l_max 19
_diffrn_reflns_limit_l_min -19
_diffrn_reflns_number 114431
_diffrn_reflns_point_group_measured_fraction_full 0.986
_diffrn_reflns_point_group_measured_fraction_max 0.976
_diffrn_reflns_theta_full 67.679
_diffrn_reflns_theta_max 68.250
_diffrn_reflns_theta_min 2.749
_diffrn_source 'Sealed Tube'
_exptl_absorpt_coefficient_mu 0.695
_exptl_absorpt_correction_T_max 1.000
_exptl_absorpt_correction_T_min 0.746
_exptl_absorpt_correction_type multi-scan
_exptl_absorpt_process_details 'Jacobson, R. (1998) Private Communication'
_exptl_crystal_colour Colorless
_exptl_crystal_density_diffrn 1.182
_exptl_crystal_density_method 'not measured'
_exptl_crystal_description Needle
_exptl_crystal_F_000 1232
_exptl_crystal_size_max 0.200
_exptl_crystal_size_mid 0.050
_exptl_crystal_size_min 0.050
_refine_diff_density_max 0.400
_refine_diff_density_min -0.170
_refine_diff_density_rms 0.035
_refine_ls_abs_structure_details
; 
 Flack x determined using 4401 quotients [(I+)-(I-)]/[(I+)+(I-)] 
 (Parsons, Flack and Wagner, Acta Cryst. B69 (2013) 249-259). 
;
_refine_ls_abs_structure_Flack 0.07(7)
_refine_ls_extinction_method none
_refine_ls_goodness_of_fit_ref 1.046
_refine_ls_hydrogen_treatment mixed
_refine_ls_matrix_type full
_refine_ls_number_parameters 780
_refine_ls_number_reflns 11407
_refine_ls_number_restraints 52
_refine_ls_restrained_S_all 1.060
_refine_ls_R_factor_all 0.0426
_refine_ls_R_factor_gt 0.0376
_refine_ls_shift/su_max 0.000
_refine_ls_shift/su_mean 0.000
_refine_ls_structure_factor_coef Fsqd
_refine_ls_weighting_details 'w=1/[\s^2^(Fo^2^)+(0.0553P)^2^+0.1835P] where P=(Fo^2^+2Fc^2^)/3'
_refine_ls_weighting_scheme calc
_refine_ls_wR_factor_gt 0.0941
_refine_ls_wR_factor_ref 0.0966
_reflns_Friedel_coverage 0.901
_reflns_Friedel_fraction_full 0.972
_reflns_Friedel_fraction_max 0.960
_reflns_number_gt 10377
_reflns_number_total 11407
_reflns_threshold_expression 'I > 2\s(I)'
_cod_data_source_file ja6b11348_si_017.cif
_cod_data_source_block 007-16087
_cod_depositor_comments 'Adding full bibliography for 4125336--4125366.cif.'
_cod_database_code 4125356
_shelx_shelxl_version_number 2014/7
_shelx_space_group_comment
; 
The symmetry employed for this shelxl refinement is uniquely defined 
by the following loop, which should always be used as a source of 
symmetry information in preference to the above space-group names. 
They are only intended as comments. 
;
_shelx_estimated_absorpt_t_min 0.874
_shelx_estimated_absorpt_t_max 0.966

loop_
_space_group_symop_operation_xyz
'x, y, z'
'-x, y+1/2, -z'

loop_
_atom_site_label
_atom_site_type_symbol
_atom_site_fract_x
_atom_site_fract_y
_atom_site_fract_z
_atom_site_U_iso_or_equiv
_atom_site_adp_type
_atom_site_occupancy
_atom_site_site_symmetry_order
_atom_site_calc_flag
_atom_site_refinement_flags_posn
_atom_site_refinement_flags_adp
_atom_site_refinement_flags_occupancy
_atom_site_disorder_assembly
_atom_site_disorder_group
O1A O 0.20193(19) 0.71541(13) 0.90042(13) 0.0487(5) Uani 1 1 d . . . . .
O2A O 0.21706(18) 0.64744(13) 0.78117(13) 0.0455(5) Uani 1 1 d . . . . .
O3A O 0.22018(16) 0.51933(12) 0.93153(12) 0.0414(5) Uani 1 1 d . . . . .
O4A O 0.50303(15) 0.41506(12) 0.98192(10) 0.0356(4) Uani 1 1 d . . . . .
O5A O 0.60967(15) 0.51695(10) 0.79099(11) 0.0314(4) Uani 1 1 d . . . . .
O6A O 0.47047(15) 0.42711(11) 0.65581(11) 0.0332(4) Uani 1 1 d . . . . .
O7A O 0.45589(14) 0.50658(12) 0.54060(10) 0.0346(4) Uani 1 1 d . . . . .
N1A N 0.38177(19) 0.55265(14) 0.86820(14) 0.0322(5) Uani 1 1 d D . . . .
H1A H 0.447(2) 0.539(2) 0.8421(18) 0.049(9) Uiso 1 1 d D . . . .
N2A N 0.44130(17) 0.39569(13) 0.84909(13) 0.0269(5) Uani 1 1 d D . . . .
H2A H 0.461(3) 0.392(2) 0.7961(14) 0.039(8) Uiso 1 1 d D . . . .
N3A N 0.67254(18) 0.39199(13) 0.79686(12) 0.0267(4) Uani 1 1 d . . . . .
N4A N 0.61665(18) 0.50484(14) 0.61401(13) 0.0322(5) Uani 1 1 d D . . . .
H4A H 0.641(2) 0.5364(17) 0.5719(16) 0.036(8) Uiso 1 1 d D . . . .
N5A N 0.90412(18) 0.48935(14) 0.71348(13) 0.0323(5) Uani 1 1 d . . . . .
C1A C 0.0983(3) 0.7504(2) 0.8681(2) 0.0620(10) Uani 1 1 d . . . . .
H1AA H 0.1164 0.7877 0.8238 0.093 Uiso 1 1 calc R U . . .
H1AB H 0.0597 0.7783 0.9129 0.093 Uiso 1 1 calc R U . . .
H1AC H 0.0480 0.7089 0.8457 0.093 Uiso 1 1 calc R U . . .
C2A C 0.2528(3) 0.66398(17) 0.84925(18) 0.0363(6) Uani 1 1 d . . . . .
C3A C 0.3636(2) 0.63476(16) 0.88887(16) 0.0323(6) Uani 1 1 d . . . . .
H3A H 0.3583 0.6396 0.9507 0.039 Uiso 1 1 calc R U . . .
C4A C 0.3051(2) 0.49914(16) 0.89332(16) 0.0313(6) Uani 1 1 d . . . . .
C5A C 0.3205(2) 0.41314(16) 0.86679(15) 0.0294(6) Uani 1 1 d . . . . .
C6A C 0.2715(2) 0.35585(17) 0.93124(17) 0.0344(6) Uani 1 1 d D U . . .
H6AC H 0.3311 0.3171 0.9478 0.041 Uiso 0.304(15) 1 calc R U P A 2
H6AD H 0.2506 0.3859 0.9815 0.041 Uiso 0.304(15) 1 calc R U P A 2
H6AA H 0.3330 0.3323 0.9665 0.041 Uiso 0.696(15) 1 calc R U P A 1
H6AB H 0.2163 0.3828 0.9673 0.041 Uiso 0.696(15) 1 calc R U P A 1
C7AB C 0.1729(14) 0.3144(11) 0.8996(8) 0.048(4) Uani 0.304(15) 1 d D U P A 2
H7AA H 0.1018 0.3439 0.9101 0.057 Uiso 0.304(15) 1 calc R U P A 2
H7AB H 0.1673 0.2610 0.9241 0.057 Uiso 0.304(15) 1 calc R U P A 2
C8AB C 0.1974(16) 0.3108(10) 0.8080(9) 0.052(4) Uani 0.304(15) 1 d D U P A 2
H8AA H 0.1269 0.2998 0.7749 0.063 Uiso 0.304(15) 1 calc R U P A 2
H8AB H 0.2544 0.2694 0.7963 0.063 Uiso 0.304(15) 1 calc R U P A 2
C9A C 0.2475(2) 0.39834(19) 0.78655(17) 0.0373(6) Uani 1 1 d D U . . .
H9AC H 0.2947 0.3977 0.7363 0.045 Uiso 0.304(15) 1 calc R U P A 2
H9AD H 0.1858 0.4378 0.7796 0.045 Uiso 0.304(15) 1 calc R U P A 2
H9AA H 0.2130 0.4485 0.7668 0.045 Uiso 0.696(15) 1 calc R U P A 1
H9AB H 0.2962 0.3774 0.7421 0.045 Uiso 0.696(15) 1 calc R U P A 1
C10A C 0.5236(2) 0.40136(15) 0.90834(15) 0.0278(5) Uani 1 1 d . . . . .
C11A C 0.6461(2) 0.38613(17) 0.88566(14) 0.0291(6) Uani 1 1 d . . . . .
H11A H 0.6965 0.4234 0.9176 0.035 Uiso 1 1 calc R U . . .
C12A C 0.6813(3) 0.30124(19) 0.90751(17) 0.0404(7) Uani 1 1 d . . . . .
H12A H 0.7067 0.2971 0.9665 0.049 Uiso 1 1 calc R U . . .
H12B H 0.6174 0.2640 0.8971 0.049 Uiso 1 1 calc R U . . .
C13A C 0.7796(3) 0.28489(18) 0.84940(17) 0.0398(7) Uani 1 1 d . . . . .
H13A H 0.8517 0.3079 0.8714 0.048 Uiso 1 1 calc R U . . .
H13B H 0.7902 0.2275 0.8412 0.048 Uiso 1 1 calc R U . . .
C14A C 0.7419(2) 0.32475(16) 0.76920(17) 0.0341(6) Uani 1 1 d . . . . .
H14A H 0.8085 0.3431 0.7377 0.041 Uiso 1 1 calc R U . . .
H14B H 0.6959 0.2884 0.7338 0.041 Uiso 1 1 calc R U . . .
C15A C 0.6567(2) 0.46128(15) 0.75703(14) 0.0256(5) Uani 1 1 d . . . . .
C16A C 0.7021(2) 0.46994(16) 0.66903(15) 0.0289(5) Uani 1 1 d . . . . .
H16A H 0.7261 0.4174 0.6472 0.035 Uiso 1 1 calc R U . . .
C17A C 0.5104(2) 0.47532(17) 0.60779(15) 0.0308(6) Uani 1 1 d . . . . .
C18A C 0.3315(2) 0.49627(18) 0.52551(16) 0.0328(6) Uani 1 1 d . . . . .
C19A C 0.3121(2) 0.5392(2) 0.44360(18) 0.0458(8) Uani 1 1 d . . . . .
H19A H 0.3345 0.5946 0.4500 0.069 Uiso 1 1 calc R U . . .
H19B H 0.2311 0.5362 0.4273 0.069 Uiso 1 1 calc R U . . .
H19C H 0.3581 0.5145 0.4006 0.069 Uiso 1 1 calc R U . . .
C20A C 0.2680(3) 0.53717(19) 0.59410(18) 0.0409(7) Uani 1 1 d . . . . .
H20A H 0.2871 0.5121 0.6475 0.061 Uiso 1 1 calc R U . . .
H20B H 0.1856 0.5330 0.5830 0.061 Uiso 1 1 calc R U . . .
H20C H 0.2901 0.5929 0.5962 0.061 Uiso 1 1 calc R U . . .
C21A C 0.3007(3) 0.40999(19) 0.5177(2) 0.0478(8) Uani 1 1 d . . . . .
H21A H 0.3494 0.3850 0.4766 0.072 Uiso 1 1 calc R U . . .
H21B H 0.2205 0.4050 0.4998 0.072 Uiso 1 1 calc R U . . .
H21C H 0.3121 0.3840 0.5717 0.072 Uiso 1 1 calc R U . . .
C22A C 0.4619(2) 0.68598(17) 0.85998(17) 0.0363(6) Uani 1 1 d . . . . .
H22A H 0.4413 0.7420 0.8688 0.044 Uiso 1 1 calc R U . . .
H22B H 0.4702 0.6781 0.7994 0.044 Uiso 1 1 calc R U . . .
C23A C 0.5775(2) 0.67067(18) 0.90280(17) 0.0375(6) Uani 1 1 d . . . . .
H23A H 0.6020 0.6159 0.8884 0.045 Uiso 1 1 calc R U . . .
C24A C 0.5718(3) 0.6764(2) 0.99653(19) 0.0470(8) Uani 1 1 d . . . . .
H24A H 0.5468 0.7295 1.0121 0.071 Uiso 1 1 calc R U . . .
H24B H 0.6476 0.6661 1.0212 0.071 Uiso 1 1 calc R U . . .
H24C H 0.5175 0.6374 1.0170 0.071 Uiso 1 1 calc R U . . .
C25A C 0.6657(3) 0.7282(3) 0.8691(2) 0.0584(9) Uani 1 1 d . . . . .
H25A H 0.6690 0.7227 0.8085 0.088 Uiso 1 1 calc R U . . .
H25B H 0.7408 0.7165 0.8941 0.088 Uiso 1 1 calc R U . . .
H25C H 0.6438 0.7823 0.8831 0.088 Uiso 1 1 calc R U . . .
C26A C 0.8046(2) 0.52628(17) 0.67346(16) 0.0342(6) Uani 1 1 d . . . . .
H26A H 0.8241 0.5428 0.6165 0.041 Uiso 1 1 calc R U . . .
H26B H 0.7835 0.5741 0.7050 0.041 Uiso 1 1 calc R U . . .
C27A C 0.9801(3) 0.5504(2) 0.7463(2) 0.0457(7) Uani 1 1 d . . . . .
H27A H 1.0062 0.5836 0.7005 0.069 Uiso 1 1 calc R U . . .
H27B H 1.0462 0.5257 0.7742 0.069 Uiso 1 1 calc R U . . .
H27C H 0.9392 0.5830 0.7862 0.069 Uiso 1 1 calc R U . . .
C28A C 0.9649(3) 0.4414(2) 0.65334(19) 0.0454(7) Uani 1 1 d . . . . .
H28A H 0.9127 0.4021 0.6290 0.068 Uiso 1 1 calc R U . . .
H28B H 1.0290 0.4146 0.6814 0.068 Uiso 1 1 calc R U . . .
H28C H 0.9938 0.4754 0.6092 0.068 Uiso 1 1 calc R U . . .
O1B O 1.04965(17) 0.28310(12) 0.39240(12) 0.0392(5) Uani 1 1 d . . . . .
O2B O 1.02380(16) 0.36268(12) 0.28209(12) 0.0395(5) Uani 1 1 d . . . . .
O3B O 1.03429(16) 0.48342(12) 0.44078(12) 0.0374(4) Uani 1 1 d . . . . .
O4B O 0.74430(15) 0.58504(12) 0.48798(10) 0.0373(5) Uani 1 1 d . . . . .
O5B O 0.63651(15) 0.47591(11) 0.29540(11) 0.0308(4) Uani 1 1 d . . . . .
O6B O 0.77625(15) 0.57324(12) 0.15960(11) 0.0363(4) Uani 1 1 d . . . . .
O7B O 0.79540(16) 0.49197(14) 0.04672(11) 0.0439(5) Uani 1 1 d . . . . .
N1B N 0.86847(19) 0.44975(13) 0.37792(13) 0.0297(5) Uani 1 1 d D . . . .
H1B H 0.802(2) 0.4642(19) 0.3505(17) 0.038(8) Uiso 1 1 d D . . . .
N2B N 0.80718(17) 0.60472(12) 0.35735(12) 0.0259(4) Uani 1 1 d D . . . .
H2B H 0.784(2) 0.6088(19) 0.3025(14) 0.038(8) Uiso 1 1 d D . . . .
N3B N 0.58111(17) 0.60272(13) 0.29524(12) 0.0266(4) Uani 1 1 d . . . . .
N4B N 0.63558(19) 0.48956(16) 0.11590(14) 0.0356(5) Uani 1 1 d D . . . .
H4B H 0.611(3) 0.4579(17) 0.0750(16) 0.039(8) Uiso 1 1 d D . . . .
N5B N 0.35039(19) 0.50308(14) 0.21254(14) 0.0352(5) Uani 1 1 d . . . . .
C1B C 1.1496(3) 0.2514(2) 0.3538(2) 0.0483(8) Uani 1 1 d . . . . .
H1BA H 1.1291 0.2319 0.2980 0.072 Uiso 1 1 calc R U . . .
H1BB H 1.1803 0.2078 0.3876 0.072 Uiso 1 1 calc R U . . .
H1BC H 1.2075 0.2928 0.3495 0.072 Uiso 1 1 calc R U . . .
C2B C 0.9950(2) 0.33943(16) 0.34890(17) 0.0314(6) Uani 1 1 d . . . . .
C3B C 0.8896(2) 0.36691(15) 0.39442(16) 0.0295(6) Uani 1 1 d . . . . .
H3B H 0.9031 0.3596 0.4556 0.035 Uiso 1 1 calc R U . . .
C4B C 0.9469(2) 0.50285(15) 0.40306(15) 0.0279(5) Uani 1 1 d . . . . .
C5B C 0.9270(2) 0.58932(16) 0.37826(14) 0.0268(5) Uani 1 1 d . . . . .
C6B C 0.9731(2) 0.64719(16) 0.44491(16) 0.0306(6) Uani 1 1 d . . . . .
H6BA H 0.9157 0.6568 0.4880 0.037 Uiso 1 1 calc R U . . .
H6BB H 1.0438 0.6267 0.4719 0.037 Uiso 1 1 calc R U . . .
C7B C 0.9966(3) 0.72152(18) 0.39632(19) 0.0422(7) Uani 1 1 d . . . . .
H7BA H 1.0480 0.7574 0.4282 0.051 Uiso 1 1 calc R U . . .
H7BB H 0.9249 0.7498 0.3820 0.051 Uiso 1 1 calc R U . . .
C8B C 1.0536(3) 0.69105(18) 0.31886(18) 0.0411(7) Uani 1 1 d . . . . .
H8BA H 1.1371 0.6862 0.3284 0.049 Uiso 1 1 calc R U . . .
H8BB H 1.0393 0.7272 0.2714 0.049 Uiso 1 1 calc R U . . .
C9B C 1.0001(2) 0.60969(17) 0.30138(16) 0.0317(6) Uani 1 1 d . . . . .
H9BA H 1.0604 0.5695 0.2940 0.038 Uiso 1 1 calc R U . . .
H9BB H 0.9515 0.6115 0.2503 0.038 Uiso 1 1 calc R U . . .
C10B C 0.7241(2) 0.59771(15) 0.41335(15) 0.0273(5) Uani 1 1 d . . . . .
C11B C 0.6013(2) 0.60902(16) 0.38514(15) 0.0279(5) Uani 1 1 d . . . . .
H11B H 0.5525 0.5696 0.4139 0.033 Uiso 1 1 calc R U . . .
C12B C 0.5595(3) 0.69210(18) 0.40571(19) 0.0407(7) Uani 1 1 d . . . . .
H12C H 0.4791 0.6911 0.4232 0.049 Uiso 1 1 calc R U . . .
H12D H 0.6072 0.7161 0.4506 0.049 Uiso 1 1 calc R U . . .
C13B C 0.5711(3) 0.7365(2) 0.3261(2) 0.0526(8) Uani 1 1 d . . . . .
H13C H 0.6509 0.7540 0.3185 0.063 Uiso 1 1 calc R U . . .
H13D H 0.5203 0.7832 0.3245 0.063 Uiso 1 1 calc R U . . .
C14B C 0.5350(3) 0.67603(17) 0.25944(18) 0.0400(7) Uani 1 1 d . . . . .
H14C H 0.4510 0.6736 0.2524 0.048 Uiso 1 1 calc R U . . .
H14D H 0.5695 0.6881 0.2052 0.048 Uiso 1 1 calc R U . . .
C15B C 0.5940(2) 0.53248(15) 0.25793(14) 0.0263(5) Uani 1 1 d . . . . .
C16B C 0.5492(2) 0.52355(17) 0.16869(15) 0.0293(6) Uani 1 1 d . . . . .
H16B H 0.5250 0.5762 0.1463 0.035 Uiso 1 1 calc R U . . .
C17B C 0.7398(2) 0.52322(18) 0.11132(16) 0.0347(6) Uani 1 1 d . . . . .
C18B C 0.9163(2) 0.51011(19) 0.03159(17) 0.0382(7) Uani 1 1 d . . . . .
C19B C 0.9340(4) 0.5959(2) 0.0168(3) 0.0735(13) Uani 1 1 d . . . . .
H19D H 0.8802 0.6142 -0.0266 0.110 Uiso 1 1 calc R U . . .
H19E H 1.0124 0.6049 -0.0012 0.110 Uiso 1 1 calc R U . . .
H19F H 0.9212 0.6251 0.0683 0.110 Uiso 1 1 calc R U . . .
C20B C 0.9403(3) 0.4605(3) -0.0454(2) 0.0567(10) Uani 1 1 d . . . . .
H20D H 0.9272 0.4047 -0.0330 0.085 Uiso 1 1 calc R U . . .
H20E H 1.0198 0.4681 -0.0614 0.085 Uiso 1 1 calc R U . . .
H20F H 0.8893 0.4770 -0.0913 0.085 Uiso 1 1 calc R U . . .
C21B C 0.9883(3) 0.4792(2) 0.1026(2) 0.0507(8) Uani 1 1 d . . . . .
H21D H 0.9745 0.5106 0.1525 0.076 Uiso 1 1 calc R U . . .
H21E H 1.0691 0.4827 0.0885 0.076 Uiso 1 1 calc R U . . .
H21F H 0.9684 0.4239 0.1131 0.076 Uiso 1 1 calc R U . . .
C22B C 0.7860(2) 0.31743(16) 0.36709(16) 0.0315(6) Uani 1 1 d . . . . .
H22C H 0.8074 0.2609 0.3697 0.038 Uiso 1 1 calc R U . . .
H22D H 0.7666 0.3301 0.3084 0.038 Uiso 1 1 calc R U . . .
C23B C 0.6793(2) 0.33007(16) 0.41956(17) 0.0337(6) Uani 1 1 d . . . . .
H23B H 0.6631 0.3880 0.4217 0.040 Uiso 1 1 calc R U . . .
C24B C 0.5772(3) 0.2893(2) 0.3785(2) 0.0477(7) Uani 1 1 d . . . . .
H24D H 0.5647 0.3107 0.3224 0.072 Uiso 1 1 calc R U . . .
H24E H 0.5092 0.2986 0.4115 0.072 Uiso 1 1 calc R U . . .
H24F H 0.5919 0.2325 0.3751 0.072 Uiso 1 1 calc R U . . .
C25B C 0.6977(3) 0.30052(19) 0.50885(18) 0.0424(7) Uani 1 1 d . . . . .
H25D H 0.7099 0.2433 0.5083 0.064 Uiso 1 1 calc R U . . .
H25E H 0.6302 0.3127 0.5414 0.064 Uiso 1 1 calc R U . . .
H25F H 0.7647 0.3266 0.5339 0.064 Uiso 1 1 calc R U . . .
C26B C 0.4466(2) 0.46758(17) 0.16968(16) 0.0327(6) Uani 1 1 d . . . . .
H26C H 0.4230 0.4546 0.1118 0.039 Uiso 1 1 calc R U . . .
H26D H 0.4689 0.4179 0.1980 0.039 Uiso 1 1 calc R U . . .
C27B C 0.2722(3) 0.4414(2) 0.2395(2) 0.0450(7) Uani 1 1 d . . . . .
H27D H 0.2442 0.4116 0.1910 0.067 Uiso 1 1 calc R U . . .
H27E H 0.2075 0.4656 0.2675 0.067 Uiso 1 1 calc R U . . .
H27F H 0.3124 0.4057 0.2781 0.067 Uiso 1 1 calc R U . . .
C28B C 0.2890(3) 0.5586(2) 0.1580(2) 0.0529(8) Uani 1 1 d . . . . .
H28D H 0.3403 0.6017 0.1427 0.079 Uiso 1 1 calc R U . . .
H28E H 0.2234 0.5802 0.1872 0.079 Uiso 1 1 calc R U . . .
H28F H 0.2622 0.5311 0.1076 0.079 Uiso 1 1 calc R U . . .
C8AA C 0.1560(6) 0.3404(5) 0.8057(3) 0.0430(16) Uani 0.696(15) 1 d D U P A 1
H8AC H 0.1376 0.3064 0.7571 0.052 Uiso 0.696(15) 1 calc R U P A 1
H8AD H 0.0858 0.3671 0.8239 0.052 Uiso 0.696(15) 1 calc R U P A 1
C7AA C 0.2125(6) 0.2932(3) 0.8765(4) 0.0423(15) Uani 0.696(15) 1 d D U P A 1
H7AC H 0.2687 0.2553 0.8548 0.051 Uiso 0.696(15) 1 calc R U P A 1
H7AD H 0.1547 0.2639 0.9083 0.051 Uiso 0.696(15) 1 calc R U P A 1

loop_
_atom_site_aniso_label
_atom_site_aniso_U_11
_atom_site_aniso_U_22
_atom_site_aniso_U_33
_atom_site_aniso_U_23
_atom_site_aniso_U_13
_atom_site_aniso_U_12
O1A 0.0525(13) 0.0413(13) 0.0518(12) -0.0090(10) -0.0083(10) 0.0185(10)
O2A 0.0454(12) 0.0451(13) 0.0456(11) -0.0063(10) -0.0116(9) 0.0037(10)
O3A 0.0326(10) 0.0369(12) 0.0550(12) 0.0008(9) 0.0122(9) 0.0032(9)
O4A 0.0303(9) 0.0495(12) 0.0270(9) -0.0062(8) 0.0026(7) -0.0022(9)
O5A 0.0313(9) 0.0254(10) 0.0376(9) -0.0024(8) 0.0012(7) 0.0016(8)
O6A 0.0334(10) 0.0337(11) 0.0324(9) 0.0060(8) -0.0018(7) -0.0060(8)
O7A 0.0252(9) 0.0474(12) 0.0311(9) 0.0085(8) -0.0032(7) -0.0043(8)
N1A 0.0298(12) 0.0282(12) 0.0389(12) 0.0018(9) 0.0052(9) 0.0004(10)
N2A 0.0259(11) 0.0288(12) 0.0260(10) -0.0013(9) -0.0007(8) -0.0002(9)
N3A 0.0287(11) 0.0267(12) 0.0247(10) -0.0010(8) 0.0019(8) 0.0030(9)
N4A 0.0272(11) 0.0392(14) 0.0300(11) 0.0094(10) -0.0036(9) -0.0044(10)
N5A 0.0270(11) 0.0360(13) 0.0336(11) 0.0005(10) -0.0046(9) 0.0000(10)
C1A 0.056(2) 0.060(2) 0.069(2) -0.0075(18) -0.0108(18) 0.0290(18)
C2A 0.0400(15) 0.0267(15) 0.0422(15) -0.0004(12) -0.0019(12) 0.0009(12)
C3A 0.0365(15) 0.0263(14) 0.0340(13) 0.0004(11) 0.0009(11) 0.0010(11)
C4A 0.0278(13) 0.0322(15) 0.0340(13) 0.0047(11) -0.0004(11) 0.0007(12)
C5A 0.0253(13) 0.0318(15) 0.0310(12) 0.0016(11) -0.0001(10) -0.0006(11)
C6A 0.0339(14) 0.0305(15) 0.0390(14) 0.0052(11) 0.0058(11) -0.0011(11)
C7AB 0.042(7) 0.047(9) 0.054(7) 0.019(5) -0.001(5) -0.017(6)
C8AB 0.036(8) 0.055(8) 0.067(7) 0.003(6) -0.003(6) -0.015(6)
C9A 0.0287(14) 0.0487(18) 0.0343(13) -0.0002(13) -0.0046(11) -0.0049(13)
C10A 0.0285(13) 0.0264(14) 0.0286(12) -0.0010(10) -0.0010(10) -0.0015(11)
C11A 0.0274(13) 0.0363(15) 0.0236(12) 0.0030(10) 0.0002(10) 0.0021(11)
C12A 0.0390(15) 0.0447(18) 0.0378(14) 0.0127(13) 0.0056(12) 0.0095(14)
C13A 0.0441(16) 0.0328(16) 0.0424(15) 0.0051(12) 0.0031(12) 0.0096(13)
C14A 0.0396(15) 0.0256(14) 0.0375(14) -0.0004(11) 0.0059(11) 0.0065(12)
C15A 0.0233(12) 0.0249(14) 0.0286(12) 0.0004(10) -0.0012(9) -0.0022(10)
C16A 0.0294(13) 0.0307(14) 0.0267(11) 0.0037(10) -0.0022(10) -0.0012(11)
C17A 0.0302(14) 0.0342(15) 0.0278(12) 0.0001(11) -0.0016(10) 0.0012(11)
C18A 0.0216(12) 0.0395(16) 0.0372(13) 0.0012(12) -0.0045(10) -0.0007(12)
C19A 0.0306(15) 0.067(2) 0.0399(15) 0.0111(15) -0.0073(12) -0.0049(14)
C20A 0.0378(16) 0.0439(18) 0.0413(15) 0.0037(13) 0.0043(12) 0.0047(13)
C21A 0.0388(17) 0.0414(19) 0.063(2) -0.0070(15) -0.0157(14) -0.0017(14)
C22A 0.0455(17) 0.0294(15) 0.0340(14) 0.0024(11) 0.0006(12) -0.0052(13)
C23A 0.0392(15) 0.0314(16) 0.0419(15) -0.0053(12) 0.0012(12) -0.0042(12)
C24A 0.0435(17) 0.052(2) 0.0449(16) 0.0034(14) -0.0065(13) -0.0076(15)
C25A 0.050(2) 0.076(3) 0.0503(18) 0.0014(18) 0.0042(15) -0.0219(19)
C26A 0.0298(14) 0.0379(16) 0.0348(13) 0.0102(12) -0.0026(11) -0.0044(12)
C27A 0.0339(15) 0.0456(19) 0.0570(18) 0.0007(15) -0.0111(13) -0.0032(14)
C28A 0.0322(15) 0.057(2) 0.0468(16) -0.0046(15) -0.0005(12) 0.0005(14)
O1B 0.0370(10) 0.0324(11) 0.0486(11) 0.0095(9) 0.0094(8) 0.0083(9)
O2B 0.0385(11) 0.0417(12) 0.0387(10) 0.0075(9) 0.0075(8) -0.0003(9)
O3B 0.0318(10) 0.0326(11) 0.0474(10) 0.0042(8) -0.0082(8) -0.0003(8)
O4B 0.0349(10) 0.0511(13) 0.0259(9) 0.0077(8) 0.0004(7) -0.0034(9)
O5B 0.0320(10) 0.0261(10) 0.0342(9) 0.0015(8) -0.0002(7) 0.0010(8)
O6B 0.0330(10) 0.0412(12) 0.0348(10) -0.0051(9) 0.0016(8) -0.0058(9)
O7B 0.0261(10) 0.0733(16) 0.0325(9) -0.0153(10) 0.0058(8) -0.0094(10)
N1B 0.0281(11) 0.0229(12) 0.0379(11) 0.0005(9) -0.0045(9) -0.0016(9)
N2B 0.0279(11) 0.0248(11) 0.0250(10) 0.0003(8) 0.0005(8) -0.0015(9)
N3B 0.0273(11) 0.0259(11) 0.0265(10) -0.0001(8) 0.0006(8) 0.0016(9)
N4B 0.0270(12) 0.0501(16) 0.0299(11) -0.0125(11) 0.0041(9) -0.0065(11)
N5B 0.0290(12) 0.0366(13) 0.0403(12) -0.0043(10) 0.0082(9) -0.0027(10)
C1B 0.0418(17) 0.0386(18) 0.065(2) 0.0088(15) 0.0154(15) 0.0131(14)
C2B 0.0320(14) 0.0222(13) 0.0400(15) 0.0015(11) -0.0010(11) -0.0019(11)
C3B 0.0305(14) 0.0245(14) 0.0335(13) 0.0030(11) 0.0023(11) 0.0005(11)
C4B 0.0251(13) 0.0264(14) 0.0322(12) -0.0004(11) 0.0011(10) -0.0031(11)
C5B 0.0270(13) 0.0270(14) 0.0263(12) -0.0001(10) -0.0010(10) -0.0039(10)
C6B 0.0320(14) 0.0282(14) 0.0315(12) -0.0044(11) -0.0026(10) -0.0045(11)
C7B 0.0505(18) 0.0295(16) 0.0462(16) 0.0004(12) -0.0064(13) -0.0096(13)
C8B 0.0408(16) 0.0389(18) 0.0436(16) 0.0062(13) 0.0016(13) -0.0114(13)
C9B 0.0267(13) 0.0371(15) 0.0313(13) -0.0011(11) 0.0032(10) -0.0039(11)
C10B 0.0309(13) 0.0225(13) 0.0285(13) -0.0002(10) 0.0035(10) -0.0024(11)
C11B 0.0293(13) 0.0281(14) 0.0264(12) -0.0025(10) 0.0026(10) 0.0003(11)
C12B 0.0398(16) 0.0356(17) 0.0468(16) -0.0112(13) 0.0024(13) 0.0085(13)
C13B 0.060(2) 0.0347(18) 0.063(2) -0.0010(15) 0.0023(16) 0.0061(15)
C14B 0.0513(18) 0.0298(16) 0.0388(14) 0.0056(12) -0.0011(13) 0.0073(13)
C15B 0.0250(13) 0.0269(14) 0.0270(12) -0.0006(10) 0.0021(10) -0.0022(10)
C16B 0.0273(13) 0.0351(15) 0.0254(12) -0.0032(10) 0.0011(10) -0.0020(11)
C17B 0.0301(14) 0.0447(17) 0.0295(13) -0.0033(12) 0.0025(11) -0.0018(12)
C18B 0.0226(13) 0.0531(19) 0.0390(14) -0.0042(13) 0.0066(11) -0.0039(13)
C19B 0.067(3) 0.054(2) 0.101(3) 0.024(2) 0.043(2) 0.010(2)
C20B 0.0338(16) 0.091(3) 0.0459(17) -0.0177(18) 0.0089(13) -0.0097(17)
C21B 0.0422(18) 0.051(2) 0.0582(19) -0.0097(16) -0.0055(14) 0.0069(15)
C22B 0.0339(14) 0.0248(14) 0.0360(13) -0.0008(11) 0.0020(11) -0.0040(11)
C23B 0.0334(14) 0.0226(14) 0.0453(15) 0.0020(11) 0.0066(12) -0.0022(11)
C24B 0.0393(17) 0.0439(19) 0.0597(19) 0.0005(15) -0.0020(14) -0.0077(14)
C25B 0.0453(17) 0.0396(17) 0.0428(15) 0.0018(13) 0.0106(13) -0.0045(14)
C26B 0.0292(14) 0.0387(16) 0.0302(13) -0.0090(11) 0.0029(10) -0.0037(12)
C27B 0.0366(16) 0.0488(19) 0.0501(17) -0.0069(15) 0.0136(13) -0.0083(14)
C28B 0.0309(16) 0.053(2) 0.074(2) 0.0093(17) -0.0004(15) 0.0013(15)
C8AA 0.036(3) 0.052(4) 0.041(2) 0.000(2) -0.005(2) -0.011(3)
C7AA 0.048(3) 0.032(3) 0.047(3) 0.002(2) 0.004(3) -0.008(2)

loop_
_atom_type_symbol
_atom_type_description
_atom_type_scat_dispersion_real
_atom_type_scat_dispersion_imag
_atom_type_scat_source
C C 0.0181 0.0091 'International Tables Vol C Tables 4.2.6.8 and 6.1.1.4'
H H 0.0000 0.0000 'International Tables Vol C Tables 4.2.6.8 and 6.1.1.4'
N N 0.0311 0.0180 'International Tables Vol C Tables 4.2.6.8 and 6.1.1.4'
O O 0.0492 0.0322 'International Tables Vol C Tables 4.2.6.8 and 6.1.1.4'

loop_
_geom_angle_atom_site_label_1
_geom_angle_atom_site_label_2
_geom_angle_atom_site_label_3
_geom_angle
C2A O1A C1A 115.3(2)
C17A O7A C18A 122.0(2)
C4A N1A C3A 118.5(2)
C4A N1A H1A 122(2)
C3A N1A H1A 119(2)
C10A N2A C5A 121.6(2)
C10A N2A H2A 119(2)
C5A N2A H2A 118(2)
C15A N3A C11A 119.4(2)
C15A N3A C14A 126.9(2)
C11A N3A C14A 111.7(2)
C17A N4A C16A 121.4(2)
C17A N4A H4A 117.9(19)
C16A N4A H4A 118.0(19)
C27A N5A C28A 109.4(2)
C27A N5A C26A 109.3(2)
C28A N5A C26A 110.1(2)
O1A C1A H1AA 109.5
O1A C1A H1AB 109.5
H1AA C1A H1AB 109.5
O1A C1A H1AC 109.5
H1AA C1A H1AC 109.5
H1AB C1A H1AC 109.5
O2A C2A O1A 124.0(3)
O2A C2A C3A 125.9(3)
O1A C2A C3A 109.9(2)
N1A C3A C2A 110.3(2)
N1A C3A C22A 111.2(2)
C2A C3A C22A 109.4(2)
N1A C3A H3A 108.6
C2A C3A H3A 108.6
C22A C3A H3A 108.6
O3A C4A N1A 121.0(3)
O3A C4A C5A 120.4(2)
N1A C4A C5A 118.3(2)
N2A C5A C4A 111.3(2)
N2A C5A C6A 112.1(2)
C4A C5A C6A 111.4(2)
N2A C5A C9A 108.7(2)
C4A C5A C9A 108.6(2)
C6A C5A C9A 104.5(2)
C7AB C6A C5A 112.3(5)
C7AA C6A C5A 102.7(3)
C7AB C6A H6AC 109.2
C5A C6A H6AC 109.2
C7AB C6A H6AD 109.2
C5A C6A H6AD 109.2
H6AC C6A H6AD 107.9
C7AA C6A H6AA 111.2
C5A C6A H6AA 111.2
C7AA C6A H6AB 111.2
C5A C6A H6AB 111.2
H6AA C6A H6AB 109.1
C6A C7AB C8AB 101.4(11)
C6A C7AB H7AA 111.5
C8AB C7AB H7AA 111.5
C6A C7AB H7AB 111.5
C8AB C7AB H7AB 111.5
H7AA C7AB H7AB 109.3
C7AB C8AB C9A 104.2(11)
C7AB C8AB H8AA 110.9
C9A C8AB H8AA 110.9
C7AB C8AB H8AB 110.9
C9A C8AB H8AB 110.9
H8AA C8AB H8AB 108.9
C8AA C9A C5A 108.7(3)
C5A C9A C8AB 99.5(6)
C5A C9A H9AC 111.9
C8AB C9A H9AC 111.9
C5A C9A H9AD 111.9
C8AB C9A H9AD 111.9
H9AC C9A H9AD 109.6
C8AA C9A H9AA 109.9
C5A C9A H9AA 109.9
C8AA C9A H9AB 109.9
C5A C9A H9AB 109.9
H9AA C9A H9AB 108.3
O4A C10A N2A 122.7(2)
O4A C10A C11A 118.1(2)
N2A C10A C11A 119.2(2)
N3A C11A C10A 116.4(2)
N3A C11A C12A 102.9(2)
C10A C11A C12A 110.9(2)
N3A C11A H11A 108.8
C10A C11A H11A 108.8
C12A C11A H11A 108.8
C13A C12A C11A 103.5(2)
C13A C12A H12A 111.1
C11A C12A H12A 111.1
C13A C12A H12B 111.1
C11A C12A H12B 111.1
H12A C12A H12B 109.0
C14A C13A C12A 103.4(2)
C14A C13A H13A 111.1
C12A C13A H13A 111.1
C14A C13A H13B 111.1
C12A C13A H13B 111.1
H13A C13A H13B 109.1
N3A C14A C13A 103.9(2)
N3A C14A H14A 111.0
C13A C14A H14A 111.0
N3A C14A H14B 111.0
C13A C14A H14B 111.0
H14A C14A H14B 109.0
O5A C15A N3A 121.1(2)
O5A C15A C16A 120.4(2)
N3A C15A C16A 118.4(2)
N4A C16A C15A 110.8(2)
N4A C16A C26A 107.7(2)
C15A C16A C26A 107.7(2)
N4A C16A H16A 110.2
C15A C16A H16A 110.2
C26A C16A H16A 110.2
O6A C17A N4A 124.6(2)
O6A C17A O7A 125.8(2)
N4A C17A O7A 109.6(2)
O7A C18A C21A 111.1(2)
O7A C18A C20A 108.9(2)
C21A C18A C20A 112.5(3)
O7A C18A C19A 102.3(2)
C21A C18A C19A 111.2(2)
C20A C18A C19A 110.3(3)
C18A C19A H19A 109.5
C18A C19A H19B 109.5
H19A C19A H19B 109.5
C18A C19A H19C 109.5
H19A C19A H19C 109.5
H19B C19A H19C 109.5
C18A C20A H20A 109.5
C18A C20A H20B 109.5
H20A C20A H20B 109.5
C18A C20A H20C 109.5
H20A C20A H20C 109.5
H20B C20A H20C 109.5
C18A C21A H21A 109.5
C18A C21A H21B 109.5
H21A C21A H21B 109.5
C18A C21A H21C 109.5
H21A C21A H21C 109.5
H21B C21A H21C 109.5
C3A C22A C23A 115.8(2)
C3A C22A H22A 108.3
C23A C22A H22A 108.3
C3A C22A H22B 108.3
C23A C22A H22B 108.3
H22A C22A H22B 107.4
C24A C23A C22A 112.4(2)
C24A C23A C25A 110.9(3)
C22A C23A C25A 109.4(3)
C24A C23A H23A 108.0
C22A C23A H23A 108.0
C25A C23A H23A 108.0
C23A C24A H24A 109.5
C23A C24A H24B 109.5
H24A C24A H24B 109.5
C23A C24A H24C 109.5
H24A C24A H24C 109.5
H24B C24A H24C 109.5
C23A C25A H25A 109.5
C23A C25A H25B 109.5
H25A C25A H25B 109.5
C23A C25A H25C 109.5
H25A C25A H25C 109.5
H25B C25A H25C 109.5
N5A C26A C16A 111.7(2)
N5A C26A H26A 109.3
C16A C26A H26A 109.3
N5A C26A H26B 109.3
C16A C26A H26B 109.3
H26A C26A H26B 107.9
N5A C27A H27A 109.5
N5A C27A H27B 109.5
H27A C27A H27B 109.5
N5A C27A H27C 109.5
H27A C27A H27C 109.5
H27B C27A H27C 109.5
N5A C28A H28A 109.5
N5A C28A H28B 109.5
H28A C28A H28B 109.5
N5A C28A H28C 109.5
H28A C28A H28C 109.5
H28B C28A H28C 109.5
C2B O1B C1B 115.1(2)
C17B O7B C18B 121.9(2)
C4B N1B C3B 118.8(2)
C4B N1B H1B 122(2)
C3B N1B H1B 119(2)
C10B N2B C5B 122.4(2)
C10B N2B H2B 116.4(19)
C5B N2B H2B 119.8(19)
C15B N3B C11B 119.2(2)
C15B N3B C14B 128.3(2)
C11B N3B C14B 112.1(2)
C17B N4B C16B 120.4(2)
C17B N4B H4B 120(2)
C16B N4B H4B 117(2)
C27B N5B C26B 109.9(2)
C27B N5B C28B 109.5(2)
C26B N5B C28B 110.8(2)
O1B C1B H1BA 109.5
O1B C1B H1BB 109.5
H1BA C1B H1BB 109.5
O1B C1B H1BC 109.5
H1BA C1B H1BC 109.5
H1BB C1B H1BC 109.5
O2B C2B O1B 124.2(3)
O2B C2B C3B 125.2(2)
O1B C2B C3B 110.5(2)
N1B C3B C2B 110.2(2)
N1B C3B C22B 110.3(2)
C2B C3B C22B 109.9(2)
N1B C3B H3B 108.8
C2B C3B H3B 108.8
C22B C3B H3B 108.8
O3B C4B N1B 121.9(2)
O3B C4B C5B 120.4(2)
N1B C4B C5B 117.6(2)
N2B C5B C4B 111.7(2)
N2B C5B C6B 111.5(2)
C4B C5B C6B 112.2(2)
N2B C5B C9B 108.7(2)
C4B C5B C9B 109.6(2)
C6B C5B C9B 102.7(2)
C7B C6B C5B 103.7(2)
C7B C6B H6BA 111.0
C5B C6B H6BA 111.0
C7B C6B H6BB 111.0
C5B C6B H6BB 111.0
H6BA C6B H6BB 109.0
C6B C7B C8B 103.3(2)
C6B C7B H7BA 111.1
C8B C7B H7BA 111.1
C6B C7B H7BB 111.1
C8B C7B H7BB 111.1
H7BA C7B H7BB 109.1
C7B C8B C9B 105.7(2)
C7B C8B H8BA 110.6
C9B C8B H8BA 110.6
C7B C8B H8BB 110.6
C9B C8B H8BB 110.6
H8BA C8B H8BB 108.7
C8B C9B C5B 106.4(2)
C8B C9B H9BA 110.4
C5B C9B H9BA 110.4
C8B C9B H9BB 110.4
C5B C9B H9BB 110.4
H9BA C9B H9BB 108.6
O4B C10B N2B 122.6(2)
O4B C10B C11B 118.3(2)
N2B C10B C11B 119.1(2)
N3B C11B C10B 114.8(2)
N3B C11B C12B 103.6(2)
C10B C11B C12B 111.0(2)
N3B C11B H11B 109.1
C10B C11B H11B 109.1
C12B C11B H11B 109.1
C13B C12B C11B 104.1(2)
C13B C12B H12C 110.9
C11B C12B H12C 110.9
C13B C12B H12D 110.9
C11B C12B H12D 110.9
H12C C12B H12D 109.0
C12B C13B C14B 103.5(3)
C12B C13B H13C 111.1
C14B C13B H13C 111.1
C12B C13B H13D 111.1
C14B C13B H13D 111.1
H13C C13B H13D 109.0
N3B C14B C13B 101.4(2)
N3B C14B H14C 111.5
C13B C14B H14C 111.5
N3B C14B H14D 111.5
C13B C14B H14D 111.5
H14C C14B H14D 109.3
O5B C15B N3B 121.3(2)
O5B C15B C16B 120.7(2)
N3B C15B C16B 117.9(2)
N4B C16B C15B 111.0(2)
N4B C16B C26B 108.5(2)
C15B C16B C26B 107.8(2)
N4B C16B H16B 109.8
C15B C16B H16B 109.8
C26B C16B H16B 109.8
O6B C17B O7B 126.5(2)
O6B C17B N4B 124.3(2)
O7B C17B N4B 109.2(2)
O7B C18B C19B 111.6(3)
O7B C18B C21B 109.2(2)
C19B C18B C21B 112.7(3)
O7B C18B C20B 102.3(2)
C19B C18B C20B 112.2(3)
C21B C18B C20B 108.3(3)
C18B C19B H19D 109.5
C18B C19B H19E 109.5
H19D C19B H19E 109.5
C18B C19B H19F 109.5
H19D C19B H19F 109.5
H19E C19B H19F 109.5
C18B C20B H20D 109.5
C18B C20B H20E 109.5
H20D C20B H20E 109.5
C18B C20B H20F 109.5
H20D C20B H20F 109.5
H20E C20B H20F 109.5
C18B C21B H21D 109.5
C18B C21B H21E 109.5
H21D C21B H21E 109.5
C18B C21B H21F 109.5
H21D C21B H21F 109.5
H21E C21B H21F 109.5
C3B C22B C23B 114.5(2)
C3B C22B H22C 108.6
C23B C22B H22C 108.6
C3B C22B H22D 108.6
C23B C22B H22D 108.6
H22C C22B H22D 107.6
C24B C23B C25B 110.6(2)
C24B C23B C22B 109.9(2)
C25B C23B C22B 111.7(2)
C24B C23B H23B 108.2
C25B C23B H23B 108.2
C22B C23B H23B 108.2
C23B C24B H24D 109.5
C23B C24B H24E 109.5
H24D C24B H24E 109.5
C23B C24B H24F 109.5
H24D C24B H24F 109.5
H24E C24B H24F 109.5
C23B C25B H25D 109.5
C23B C25B H25E 109.5
H25D C25B H25E 109.5
C23B C25B H25F 109.5
H25D C25B H25F 109.5
H25E C25B H25F 109.5
N5B C26B C16B 111.3(2)
N5B C26B H26C 109.4
C16B C26B H26C 109.4
N5B C26B H26D 109.4
C16B C26B H26D 109.4
H26C C26B H26D 108.0
N5B C27B H27D 109.5
N5B C27B H27E 109.5
H27D C27B H27E 109.5
N5B C27B H27F 109.5
H27D C27B H27F 109.5
H27E C27B H27F 109.5
N5B C28B H28D 109.5
N5B C28B H28E 109.5
H28D C28B H28E 109.5
N5B C28B H28F 109.5
H28D C28B H28F 109.5
H28E C28B H28F 109.5
C9A C8AA C7AA 101.4(5)
C9A C8AA H8AC 111.5
C7AA C8AA H8AC 111.5
C9A C8AA H8AD 111.5
C7AA C8AA H8AD 111.5
H8AC C8AA H8AD 109.3
C8AA C7AA C6A 104.3(4)
C8AA C7AA H7AC 110.9
C6A C7AA H7AC 110.9
C8AA C7AA H7AD 110.9
C6A C7AA H7AD 110.9
H7AC C7AA H7AD 108.9

loop_
_geom_bond_atom_site_label_1
_geom_bond_atom_site_label_2
_geom_bond_distance
O1A C2A 1.347(4)
O1A C1A 1.438(4)
O2A C2A 1.197(3)
O3A C4A 1.229(3)
O4A C10A 1.235(3)
O5A C15A 1.227(3)
O6A C17A 1.224(3)
O7A C17A 1.351(3)
O7A C18A 1.482(3)
N1A C4A 1.345(3)
N1A C3A 1.447(4)
N1A H1A 0.91(2)
N2A C10A 1.344(3)
N2A C5A 1.479(3)
N2A H2A 0.89(2)
N3A C15A 1.348(3)
N3A C11A 1.471(3)
N3A C14A 1.474(3)
N4A C17A 1.343(4)
N4A C16A 1.448(3)
N4A H4A 0.91(2)
N5A C27A 1.457(4)
N5A C28A 1.460(4)
N5A C26A 1.461(3)
C1A H1AA 0.9800
C1A H1AB 0.9800
C1A H1AC 0.9800
C2A C3A 1.516(4)
C3A C22A 1.523(4)
C3A H3A 1.0000
C4A C5A 1.530(4)
C5A C6A 1.540(4)
C5A C9A 1.553(4)
C6A C7AB 1.436(12)
C6A C7AA 1.534(6)
C6A H6AC 0.9900
C6A H6AD 0.9900
C6A H6AA 0.9900
C6A H6AB 0.9900
C7AB C8AB 1.509(17)
C7AB H7AA 0.9900
C7AB H7AB 0.9900
C8AB C9A 1.634(14)
C8AB H8AA 0.9900
C8AB H8AB 0.9900
C9A C8AA 1.490(6)
C9A H9AC 0.9900
C9A H9AD 0.9900
C9A H9AA 0.9900
C9A H9AB 0.9900
C10A C11A 1.510(4)
C11A C12A 1.535(4)
C11A H11A 1.0000
C12A C13A 1.524(4)
C12A H12A 0.9900
C12A H12B 0.9900
C13A C14A 1.513(4)
C13A H13A 0.9900
C13A H13B 0.9900
C14A H14A 0.9900
C14A H14B 0.9900
C15A C16A 1.529(3)
C16A C26A 1.534(4)
C16A H16A 1.0000
C18A C21A 1.511(4)
C18A C20A 1.512(4)
C18A C19A 1.517(4)
C19A H19A 0.9800
C19A H19B 0.9800
C19A H19C 0.9800
C20A H20A 0.9800
C20A H20B 0.9800
C20A H20C 0.9800
C21A H21A 0.9800
C21A H21B 0.9800
C21A H21C 0.9800
C22A C23A 1.528(4)
C22A H22A 0.9900
C22A H22B 0.9900
C23A C24A 1.513(4)
C23A C25A 1.529(4)
C23A H23A 1.0000
C24A H24A 0.9800
C24A H24B 0.9800
C24A H24C 0.9800
C25A H25A 0.9800
C25A H25B 0.9800
C25A H25C 0.9800
C26A H26A 0.9900
C26A H26B 0.9900
C27A H27A 0.9800
C27A H27B 0.9800
C27A H27C 0.9800
C28A H28A 0.9800
C28A H28B 0.9800
C28A H28C 0.9800
O1B C2B 1.338(3)
O1B C1B 1.442(3)
O2B C2B 1.199(3)
O3B C4B 1.224(3)
O4B C10B 1.237(3)
O5B C15B 1.231(3)
O6B C17B 1.220(3)
O7B C17B 1.347(3)
O7B C18B 1.475(3)
N1B C4B 1.342(3)
N1B C3B 1.449(4)
N1B H1B 0.92(2)
N2B C10B 1.346(3)
N2B C5B 1.460(3)
N2B H2B 0.92(2)
N3B C15B 1.343(3)
N3B C11B 1.463(3)
N3B C14B 1.467(3)
N4B C17B 1.351(4)
N4B C16B 1.454(3)
N4B H4B 0.89(2)
N5B C27B 1.462(4)
N5B C26B 1.463(3)
N5B C28B 1.464(4)
C1B H1BA 0.9800
C1B H1BB 0.9800
C1B H1BC 0.9800
C2B C3B 1.523(4)
C3B C22B 1.531(4)
C3B H3B 1.0000
C4B C5B 1.535(4)
C5B C6B 1.541(3)
C5B C9B 1.558(3)
C6B C7B 1.511(4)
C6B H6BA 0.9900
C6B H6BB 0.9900
C7B C8B 1.517(4)
C7B H7BA 0.9900
C7B H7BB 0.9900
C8B C9B 1.538(4)
C8B H8BA 0.9900
C8B H8BB 0.9900
C9B H9BA 0.9900
C9B H9BB 0.9900
C10B C11B 1.511(4)
C11B C12B 1.529(4)
C11B H11B 1.0000
C12B C13B 1.493(5)
C12B H12C 0.9900
C12B H12D 0.9900
C13B C14B 1.536(5)
C13B H13C 0.9900
C13B H13D 0.9900
C14B H14C 0.9900
C14B H14D 0.9900
C15B C16B 1.524(3)
C16B C26B 1.532(4)
C16B H16B 1.0000
C18B C19B 1.489(5)
C18B C21B 1.499(4)
C18B C20B 1.528(4)
C19B H19D 0.9800
C19B H19E 0.9800
C19B H19F 0.9800
C20B H20D 0.9800
C20B H20E 0.9800
C20B H20F 0.9800
C21B H21D 0.9800
C21B H21E 0.9800
C21B H21F 0.9800
C22B C23B 1.539(4)
C22B H22C 0.9900
C22B H22D 0.9900
C23B C24B 1.519(4)
C23B C25B 1.531(4)
C23B H23B 1.0000
C24B H24D 0.9800
C24B H24E 0.9800
C24B H24F 0.9800
C25B H25D 0.9800
C25B H25E 0.9800
C25B H25F 0.9800
C26B H26C 0.9900
C26B H26D 0.9900
C27B H27D 0.9800
C27B H27E 0.9800
C27B H27F 0.9800
C28B H28D 0.9800
C28B H28E 0.9800
C28B H28F 0.9800
C8AA C7AA 1.530(8)
C8AA H8AC 0.9900
C8AA H8AD 0.9900
C7AA H7AC 0.9900
C7AA H7AD 0.9900

loop_
_geom_hbond_atom_site_label_D
_geom_hbond_atom_site_label_H
_geom_hbond_atom_site_label_A
_geom_hbond_distance_DH
_geom_hbond_distance_HA
_geom_hbond_distance_DA
_geom_hbond_angle_DHA
_geom_hbond_site_symmetry_A
N1A H1A O5A 0.91(2) 2.12(2) 3.030(3) 173(3) .
N2A H2A O6A 0.89(2) 2.34(2) 3.179(3) 158(3) .
N4A H4A O4B 0.91(2) 2.01(2) 2.885(3) 160(3) .
N1B H1B O5B 0.92(2) 2.12(2) 3.031(3) 169(3) .
N2B H2B O6B 0.92(2) 2.37(2) 3.236(3) 156(3) .
N4B H4B O4A 0.89(2) 2.07(2) 2.915(3) 158(3) 1_554

loop_
_geom_torsion_atom_site_label_1
_geom_torsion_atom_site_label_2
_geom_torsion_atom_site_label_3
_geom_torsion_atom_site_label_4
_geom_torsion
C1A O1A C2A O2A 0.4(5)
C1A O1A C2A C3A 177.2(3)
C4A N1A C3A C2A -61.8(3)
C4A N1A C3A C22A 176.7(2)
O2A C2A C3A N1A -39.2(4)
O1A C2A C3A N1A 144.0(2)
O2A C2A C3A C22A 83.4(4)
O1A C2A C3A C22A -93.4(3)
C3A N1A C4A O3A 1.4(4)
C3A N1A C4A C5A 176.3(2)
C10A N2A C5A C4A 62.3(3)
C10A N2A C5A C6A -63.2(3)
C10A N2A C5A C9A -178.1(2)
O3A C4A C5A N2A -160.2(2)
N1A C4A C5A N2A 24.9(3)
O3A C4A C5A C6A -34.3(3)
N1A C4A C5A C6A 150.8(2)
O3A C4A C5A C9A 80.2(3)
N1A C4A C5A C9A -94.6(3)
N2A C5A C6A C7AB -122.2(10)
C4A C5A C6A C7AB 112.3(10)
C9A C5A C6A C7AB -4.8(10)
N2A C5A C6A C7AA -95.7(4)
C4A C5A C6A C7AA 138.9(3)
C9A C5A C6A C7AA 21.8(4)
C5A C6A C7AB C8AB 29.7(19)
C6A C7AB C8AB C9A -42(2)
N2A C5A C9A C8AA 123.9(4)
C4A C5A C9A C8AA -114.9(4)
C6A C5A C9A C8AA 4.1(4)
N2A C5A C9A C8AB 99.6(7)
C4A C5A C9A C8AB -139.2(7)
C6A C5A C9A C8AB -20.2(7)
C7AB C8AB C9A C5A 38.7(16)
C5A N2A C10A O4A 6.0(4)
C5A N2A C10A C11A -177.4(2)
C15A N3A C11A C10A 61.5(3)
C14A N3A C11A C10A -133.5(2)
C15A N3A C11A C12A -177.0(2)
C14A N3A C11A C12A -12.0(3)
O4A C10A C11A N3A -163.5(2)
N2A C10A C11A N3A 19.7(4)
O4A C10A C11A C12A 79.3(3)
N2A C10A C11A C12A -97.5(3)
N3A C11A C12A C13A 30.9(3)
C10A C11A C12A C13A 156.1(2)
C11A C12A C13A C14A -38.6(3)
C15A N3A C14A C13A 151.8(2)
C11A N3A C14A C13A -11.8(3)
C12A C13A C14A N3A 30.9(3)
C11A N3A C15A O5A -7.7(3)
C14A N3A C15A O5A -170.2(2)
C11A N3A C15A C16A 170.5(2)
C14A N3A C15A C16A 8.0(4)
C17A N4A C16A C15A -52.0(3)
C17A N4A C16A C26A -169.5(2)
O5A C15A C16A N4A -48.6(3)
N3A C15A C16A N4A 133.2(2)
O5A C15A C16A C26A 69.0(3)
N3A C15A C16A C26A -109.2(3)
C16A N4A C17A O6A 12.8(4)
C16A N4A C17A O7A -166.7(2)
C18A O7A C17A O6A 11.3(4)
C18A O7A C17A N4A -169.2(2)
C17A O7A C18A C21A -59.9(3)
C17A O7A C18A C20A 64.6(3)
C17A O7A C18A C19A -178.6(2)
N1A C3A C22A C23A -65.3(3)
C2A C3A C22A C23A 172.6(2)
C3A C22A C23A C24A -54.6(3)
C3A C22A C23A C25A -178.2(3)
C27A N5A C26A C16A -157.2(2)
C28A N5A C26A C16A 82.7(3)
N4A C16A C26A N5A -168.3(2)
C15A C16A C26A N5A 72.2(3)
C1B O1B C2B O2B 0.9(4)
C1B O1B C2B C3B 178.5(2)
C4B N1B C3B C2B -63.0(3)
C4B N1B C3B C22B 175.5(2)
O2B C2B C3B N1B -34.5(4)
O1B C2B C3B N1B 147.8(2)
O2B C2B C3B C22B 87.2(3)
O1B C2B C3B C22B -90.4(3)
C3B N1B C4B O3B -1.4(4)
C3B N1B C4B C5B 174.9(2)
C10B N2B C5B C4B 63.6(3)
C10B N2B C5B C6B -62.9(3)
C10B N2B C5B C9B -175.4(2)
O3B C4B C5B N2B -162.7(2)
N1B C4B C5B N2B 20.9(3)
O3B C4B C5B C6B -36.6(3)
N1B C4B C5B C6B 147.0(2)
O3B C4B C5B C9B 76.8(3)
N1B C4B C5B C9B -99.6(3)
N2B C5B C6B C7B -79.2(3)
C4B C5B C6B C7B 154.6(2)
C9B C5B C6B C7B 37.0(3)
C5B C6B C7B C8B -43.3(3)
C6B C7B C8B C9B 32.2(3)
C7B C8B C9B C5B -9.0(3)
N2B C5B C9B C8B 101.3(2)
C4B C5B C9B C8B -136.4(2)
C6B C5B C9B C8B -17.0(3)
C5B N2B C10B O4B 7.0(4)
C5B N2B C10B C11B -175.7(2)
C15B N3B C11B C10B 67.8(3)
C14B N3B C11B C10B -118.9(3)
C15B N3B C11B C12B -170.9(2)
C14B N3B C11B C12B 2.3(3)
O4B C10B C11B N3B -164.5(2)
N2B C10B C11B N3B 18.0(3)
O4B C10B C11B C12B 78.4(3)
N2B C10B C11B C12B -99.1(3)
N3B C11B C12B C13B -25.5(3)
C10B C11B C12B C13B 98.3(3)
C11B C12B C13B C14B 38.6(3)
C15B N3B C14B C13B -166.6(3)
C11B N3B C14B C13B 20.9(3)
C12B C13B C14B N3B -36.2(3)
C11B N3B C15B O5B -9.5(3)
C14B N3B C15B O5B 178.4(2)
C11B N3B C15B C16B 167.6(2)
C14B N3B C15B C16B -4.4(4)
C17B N4B C16B C15B -54.7(3)
C17B N4B C16B C26B -173.0(2)
O5B C15B C16B N4B -52.8(3)
N3B C15B C16B N4B 130.0(2)
O5B C15B C16B C26B 65.9(3)
N3B C15B C16B C26B -111.2(3)
C18B O7B C17B O6B 6.4(5)
C18B O7B C17B N4B -172.7(2)
C16B N4B C17B O6B 13.7(4)
C16B N4B C17B O7B -167.2(2)
C17B O7B C18B C19B -61.0(4)
C17B O7B C18B C21B 64.2(4)
C17B O7B C18B C20B 178.8(3)
N1B C3B C22B C23B -68.3(3)
C2B C3B C22B C23B 170.0(2)
C3B C22B C23B C24B 170.4(2)
C3B C22B C23B C25B -66.5(3)
C27B N5B C26B C16B -159.3(2)
C28B N5B C26B C16B 79.6(3)
N4B C16B C26B N5B -172.3(2)
C15B C16B C26B N5B 67.3(3)
C5A C9A C8AA C7AA -28.2(7)
C9A C8AA C7AA C6A 42.2(8)
C5A C6A C7AA C8AA -40.0(6)
